data_7026218
loop_
_publ_author_name
'Seisenbaeva, Gulaim A.'
'Mallah, Talal'
'Kessler, Vadim G.'

_publ_section_title
;
 Highly symmetric organic ligand-capped Lindqvist structures derived from
 3d-elements.
;
_journal_issue 33
_journal_name_full 'Dalton transactions (Cambridge, England : 2003)'
_journal_page_first 7774
_journal_page_last 7779
_journal_paper_doi 10.1039/c0dt00275e
_journal_volume 39
_journal_year 2010
_chemical_formula_sum 'C42 H72 Mg5 O19 Ti'
_chemical_formula_weight 1050.45
_chemical_name_systematic
;
?
;
_space_group_IT_number 148
_symmetry_cell_setting hexagonal
_symmetry_space_group_name_Hall '-R 3'
_symmetry_space_group_name_H-M 'R -3 :H'
_atom_sites_solution_hydrogens none
_atom_sites_solution_primary direct
_atom_sites_solution_secondary difmap
_audit_creation_method SHELXL-97
_cell_angle_alpha 90.00
_cell_angle_beta 90.00
_cell_angle_gamma 120.00
_cell_formula_units_Z 3
_cell_length_a 20.426(19)
_cell_length_b 20.426(19)
_cell_length_c 11.738(10)
_cell_measurement_reflns_used 468
_cell_measurement_temperature 295(2)
_cell_measurement_theta_max 19.90
_cell_measurement_theta_min 2.91
_cell_volume 4241(7)
_computing_cell_refinement 'Bruker SAINTPLUS'
_computing_data_collection 'Bruker SMART'
_computing_data_reduction 'Bruker SAINTPLUS'
_computing_molecular_graphics 'Bruker SHELXTL-NT'
_computing_publication_material 'Bruker SHELXTL-NT'
_computing_structure_refinement 'SHELXL-97 (Sheldrick, 1997)'
_computing_structure_solution 'SHELXS-97 (Sheldrick, 1990)'
_diffrn_ambient_temperature 295(2)
_diffrn_measured_fraction_theta_full 0.942
_diffrn_measured_fraction_theta_max 0.942
_diffrn_measurement_device_type 'Bruker SMART CCD 1k'
_diffrn_measurement_method 'Omega scan'
_diffrn_radiation_monochromator graphite
_diffrn_radiation_source 'fine-focus sealed tube'
_diffrn_radiation_type MoK\a
_diffrn_radiation_wavelength 0.71073
_diffrn_reflns_av_R_equivalents 0.0709
_diffrn_reflns_av_sigmaI/netI 0.0719
_diffrn_reflns_limit_h_max 14
_diffrn_reflns_limit_h_min -20
_diffrn_reflns_limit_k_max 20
_diffrn_reflns_limit_k_min -20
_diffrn_reflns_limit_l_max 10
_diffrn_reflns_limit_l_min -6
_diffrn_reflns_number 2289
_diffrn_reflns_theta_full 21.00
_diffrn_reflns_theta_max 21.00
_diffrn_reflns_theta_min 2.88
_exptl_absorpt_coefficient_mu 0.271
_exptl_absorpt_correction_T_max 0.9354
_exptl_absorpt_correction_T_min 0.8764
_exptl_absorpt_correction_type multi-scan
_exptl_absorpt_process_details 'Bruker SADABS'
_exptl_crystal_colour colorless
_exptl_crystal_density_diffrn 1.234
_exptl_crystal_density_meas ?
_exptl_crystal_density_method 'not measured'
_exptl_crystal_description block
_exptl_crystal_F_000 1674
_exptl_crystal_size_max 0.50
_exptl_crystal_size_mid 0.30
_exptl_crystal_size_min 0.25
_refine_diff_density_max 0.303
_refine_diff_density_min -0.322
_refine_diff_density_rms 0.059
_refine_ls_extinction_coef none
_refine_ls_extinction_method none
_refine_ls_goodness_of_fit_ref 1.069
_refine_ls_hydrogen_treatment none
_refine_ls_matrix_type full
_refine_ls_number_parameters 107
_refine_ls_number_reflns 958
_refine_ls_number_restraints 0
_refine_ls_restrained_S_all 1.069
_refine_ls_R_factor_all 0.1465
_refine_ls_R_factor_gt 0.0997
_refine_ls_shift/su_max 0.000
_refine_ls_shift/su_mean 0.000
_refine_ls_structure_factor_coef Fsqd
_refine_ls_weighting_details 'calc w=1/[\s^2^(Fo^2^)+(0.0860P)^2^+45.4247P] where P=(Fo^2^+2Fc^2^)/3'
_refine_ls_weighting_scheme calc
_refine_ls_wR_factor_gt 0.2450
_refine_ls_wR_factor_ref 0.2632
_reflns_number_gt 631
_reflns_number_total 958
_reflns_threshold_expression >2sigma(I)
_cod_data_source_file c0dt00275e.txt
_cod_data_source_block mg5ti0
_cod_depositor_comments
;
The following automatic conversions were performed:

'_symmetry_cell_setting' value 'Hexagonal' changed to 'hexagonal'
according to /home/saulius/struct/CIF-dictionaries/cif_core.dic
dictionary named 'cif_core.dic' version 2.4.2 from
2011-04-26.

'_exptl_absorpt_correction_type' value 'Multi-scan'
changed to 'multi-scan' according to
/home/saulius/struct/CIF-dictionaries/cif_core.dic dictionary named
'cif_core.dic' version 2.4.2 from 2011-04-26.

Automatic conversion script
Id: cif_fix_values 1891 2012-01-12 08:04:46Z andrius 

The following automatic conversions were performed:

'_exptl_crystal_density_meas' value 'not measured' was changed to '?'
- the value is perceived as not measured.

Automatic conversion script
Id: cif_fix_values 3008 2015-01-20 13:52:24Z robertas 
;
_cod_original_sg_symbol_H-M R-3
_cod_database_code 7026218

loop_
_symmetry_equiv_pos_as_xyz
'x, y, z'
'-y, x-y, z'
'-x+y, -x, z'
'x+2/3, y+1/3, z+1/3'
'-y+2/3, x-y+1/3, z+1/3'
'-x+y+2/3, -x+1/3, z+1/3'
'x+1/3, y+2/3, z+2/3'
'-y+1/3, x-y+2/3, z+2/3'
'-x+y+1/3, -x+2/3, z+2/3'
'-x, -y, -z'
'y, -x+y, -z'
'x-y, x, -z'
'-x+2/3, -y+1/3, -z+1/3'
'y+2/3, -x+y+1/3, -z+1/3'
'x-y+2/3, x+1/3, -z+1/3'
'-x+1/3, -y+2/3, -z+2/3'
'y+1/3, -x+y+2/3, -z+2/3'
'x-y+1/3, x+2/3, -z+2/3'

loop_
_atom_site_label
_atom_site_type_symbol
_atom_site_fract_x
_atom_site_fract_y
_atom_site_fract_z
_atom_site_U_iso_or_equiv
_atom_site_adp_type
_atom_site_occupancy
_atom_site_symmetry_multiplicity
_atom_site_calc_flag
_atom_site_refinement_flags
Mg1 Mg 0.07918(13) 0.09772(12) 0.1098(2) 0.0645(12) Uani 0.83 1 d P
Ti1 Ti 0.07918(13) 0.09772(12) 0.1098(2) 0.0645(12) Uani 0.17 1 d P
O1 O 0.0000 0.0000 0.0000 0.046(3) Uani 1 6 d S
O2 O 0.0496(3) 0.1576(3) 0.0037(6) 0.095(2) Uani 1 1 d .
O3 O 0.0890(4) 0.0193(4) 0.1972(6) 0.112(3) Uani 1 1 d .
O4 O 0.1465(5) 0.1799(4) 0.2013(7) 0.120(3) Uani 1 1 d .
C1 C 0.2411(9) 0.2784(9) 0.3207(16) 0.205(8) Uani 1 1 d .
C2 C 0.1958(11) 0.2112(11) 0.2548(19) 0.191(8) Uani 1 1 d .
C3A C 0.187(2) 0.135(2) 0.335(3) 0.19(2) Uiso 0.48(3) 1 d P
C3B C 0.262(2) 0.219(2) 0.127(4) 0.21(2) Uiso 0.52(3) 1 d P
C4A C 0.081(3) 0.009(2) 0.336(3) 0.22(2) Uiso 0.57(5) 1 d P
C4B C 0.157(2) 0.020(2) 0.248(4) 0.17(2) Uiso 0.43(5) 1 d P
C5 C 0.1518(9) 0.0111(10) 0.3675(15) 0.171(6) Uani 1 1 d .
C6A C 0.035(2) 0.218(2) 0.068(3) 0.093(19) Uiso 0.29(3) 1 d P
C6B C 0.0887(14) 0.2366(16) -0.026(2) 0.163(12) Uiso 0.71(3) 1 d P
C7 C 0.1061(13) 0.2925(8) 0.0303(18) 0.228(10) Uani 1 1 d .
C4C C 0.1424(17) 0.0593(17) 0.292(3) 0.064(16) Uiso 0.31(4) 1 d P

loop_
_atom_site_aniso_label
_atom_site_aniso_U_11
_atom_site_aniso_U_22
_atom_site_aniso_U_33
_atom_site_aniso_U_23
_atom_site_aniso_U_13
_atom_site_aniso_U_12
Mg1 0.0575(17) 0.0544(17) 0.075(2) -0.0194(13) -0.0156(13) 0.0226(12)
Ti1 0.0575(17) 0.0544(17) 0.075(2) -0.0194(13) -0.0156(13) 0.0226(12)
O1 0.040(4) 0.040(4) 0.057(8) 0.000 0.000 0.020(2)
O2 0.073(4) 0.047(4) 0.157(7) -0.017(4) 0.002(4) 0.025(3)
O3 0.130(6) 0.149(7) 0.088(6) 0.006(5) -0.031(5) 0.093(5)
O4 0.096(6) 0.105(6) 0.141(7) -0.046(5) -0.045(5) 0.036(5)
C1 0.176(15) 0.142(13) 0.224(18) -0.092(13) -0.056(13) 0.025(11)
C2 0.153(15) 0.155(16) 0.24(2) -0.077(15) -0.075(15) 0.059(13)
C5 0.123(12) 0.209(16) 0.142(15) 0.042(12) -0.023(10) 0.054(11)
C7 0.34(3) 0.080(10) 0.23(2) -0.036(12) -0.012(18) 0.083(14)

loop_
_atom_type_symbol
_atom_type_description
_atom_type_scat_dispersion_real
_atom_type_scat_dispersion_imag
_atom_type_scat_source
C C 0.0033 0.0016 'International Tables Vol C Tables 4.2.6.8 and 6.1.1.4'
H H 0.0000 0.0000 'International Tables Vol C Tables 4.2.6.8 and 6.1.1.4'
O O 0.0106 0.0060 'International Tables Vol C Tables 4.2.6.8 and 6.1.1.4'
Mg Mg 0.0486 0.0363 'International Tables Vol C Tables 4.2.6.8 and 6.1.1.4'
Ti Ti 0.2776 0.4457 'International Tables Vol C Tables 4.2.6.8 and 6.1.1.4'

loop_
_geom_angle_atom_site_label_1
_geom_angle_atom_site_label_2
_geom_angle_atom_site_label_3
_geom_angle
_geom_angle_site_symmetry_1
_geom_angle_site_symmetry_3
O4 Mg1 O3 95.7(4) . .
O4 Mg1 O2 95.5(3) . 11
O3 Mg1 O2 91.7(3) . 11
O4 Mg1 O2 96.8(3) . .
O3 Mg1 O2 167.3(3) . .
O2 Mg1 O2 89.56(12) 11 .
O4 Mg1 O3 98.0(3) . 2
O3 Mg1 O3 89.9(5) . 2
O2 Mg1 O3 166.2(3) 11 2
O2 Mg1 O3 86.0(3) . 2
O4 Mg1 O1 179.4(3) . .
O3 Mg1 O1 84.2(2) . .
O2 Mg1 O1 83.9(2) 11 .
O2 Mg1 O1 83.37(19) . .
O3 Mg1 O1 82.6(2) 2 .
O4 Mg1 Mg1 135.7(3) . 2
O3 Mg1 Mg1 86.2(2) . 2
O2 Mg1 Mg1 128.7(2) 11 2
O2 Mg1 Mg1 83.18(19) . 2
O3 Mg1 Mg1 37.71(19) 2 2
O1 Mg1 Mg1 44.86(5) . 2
O4 Mg1 Ti1 135.7(3) . 2
O3 Mg1 Ti1 86.2(2) . 2
O2 Mg1 Ti1 128.7(2) 11 2
O2 Mg1 Ti1 83.18(19) . 2
O3 Mg1 Ti1 37.71(19) 2 2
O1 Mg1 Ti1 44.86(5) . 2
Mg1 Mg1 Ti1 0.00(16) 2 2
O4 Mg1 Mg1 135.0(3) . 3
O3 Mg1 Mg1 39.3(2) . 3
O2 Mg1 Mg1 87.45(19) 11 3
O2 Mg1 Mg1 128.17(18) . 3
O3 Mg1 Mg1 85.1(2) 2 3
O1 Mg1 Mg1 44.86(5) . 3
Mg1 Mg1 Mg1 60.0 2 3
Ti1 Mg1 Mg1 60.0 2 3
O4 Mg1 Ti1 135.0(3) . 3
O3 Mg1 Ti1 39.3(2) . 3
O2 Mg1 Ti1 87.45(19) 11 3
O2 Mg1 Ti1 128.17(18) . 3
O3 Mg1 Ti1 85.1(2) 2 3
O1 Mg1 Ti1 44.86(5) . 3
Mg1 Mg1 Ti1 60.0 2 3
Ti1 Mg1 Ti1 60.0 2 3
Mg1 Mg1 Ti1 0.00(12) 3 3
O4 Mg1 Mg1 135.0(3) . 12
O3 Mg1 Mg1 129.3(2) . 12
O2 Mg1 Mg1 84.0(2) 11 12
O2 Mg1 Mg1 38.30(18) . 12
O3 Mg1 Mg1 84.4(2) 2 12
O1 Mg1 Mg1 45.14(5) . 12
Mg1 Mg1 Mg1 59.83(6) 2 12
Ti1 Mg1 Mg1 59.83(6) 2 12
Mg1 Mg1 Mg1 90.0 3 12
Ti1 Mg1 Mg1 90.0 3 12
O4 Mg1 Ti1 135.0(3) . 12
O3 Mg1 Ti1 129.3(2) . 12
O2 Mg1 Ti1 84.0(2) 11 12
O2 Mg1 Ti1 38.30(18) . 12
O3 Mg1 Ti1 84.4(2) 2 12
O1 Mg1 Ti1 45.14(5) . 12
Mg1 Mg1 Ti1 59.83(6) 2 12
Ti1 Mg1 Ti1 59.83(6) 2 12
Mg1 Mg1 Ti1 90.0 3 12
Ti1 Mg1 Ti1 90.0 3 12
Mg1 Mg1 Ti1 0.00(9) 12 12
Ti1 O1 Mg1 0.0(2) 10 10
Ti1 O1 Mg1 180.00(14) 10 .
Mg1 O1 Mg1 180.00(14) 10 .
Ti1 O1 Ti1 90.29(10) 10 12
Mg1 O1 Ti1 90.29(10) 10 12
Mg1 O1 Ti1 89.71(10) . 12
Ti1 O1 Mg1 90.29(10) 10 12
Mg1 O1 Mg1 90.29(10) 10 12
Mg1 O1 Mg1 89.71(10) . 12
Ti1 O1 Mg1 0.00(14) 12 12
Ti1 O1 Mg1 90.29(10) 10 11
Mg1 O1 Mg1 90.29(10) 10 11
Mg1 O1 Mg1 89.71(10) . 11
Ti1 O1 Mg1 90.29(10) 12 11
Mg1 O1 Mg1 90.29(10) 12 11
Ti1 O1 Ti1 90.29(10) 10 11
Mg1 O1 Ti1 90.29(10) 10 11
Mg1 O1 Ti1 89.71(10) . 11
Ti1 O1 Ti1 90.29(10) 12 11
Mg1 O1 Ti1 90.29(10) 12 11
Mg1 O1 Ti1 0.00(15) 11 11
Ti1 O1 Mg1 89.71(10) 10 3
Mg1 O1 Mg1 89.71(10) 10 3
Mg1 O1 Mg1 90.29(10) . 3
Ti1 O1 Mg1 180.00(14) 12 3
Mg1 O1 Mg1 180.00(14) 12 3
Mg1 O1 Mg1 89.71(10) 11 3
Ti1 O1 Mg1 89.71(10) 11 3
Ti1 O1 Ti1 89.71(10) 10 3
Mg1 O1 Ti1 89.71(10) 10 3
Mg1 O1 Ti1 90.29(10) . 3
Ti1 O1 Ti1 180.00(14) 12 3
Mg1 O1 Ti1 180.00(14) 12 3
Mg1 O1 Ti1 89.71(10) 11 3
Ti1 O1 Ti1 89.71(10) 11 3
Mg1 O1 Ti1 0.00(14) 3 3
Ti1 O1 Ti1 89.71(10) 10 2
Mg1 O1 Ti1 89.71(10) 10 2
Mg1 O1 Ti1 90.29(10) . 2
Ti1 O1 Ti1 89.71(10) 12 2
Mg1 O1 Ti1 89.71(10) 12 2
Mg1 O1 Ti1 180.00(15) 11 2
Ti1 O1 Ti1 180.00(15) 11 2
Mg1 O1 Ti1 90.29(10) 3 2
Ti1 O1 Ti1 90.29(10) 3 2
Ti1 O1 Mg1 89.71(10) 10 2
Mg1 O1 Mg1 89.71(10) 10 2
Mg1 O1 Mg1 90.29(10) . 2
Ti1 O1 Mg1 89.71(10) 12 2
Mg1 O1 Mg1 89.71(10) 12 2
Mg1 O1 Mg1 180.00(15) 11 2
Ti1 O1 Mg1 180.00(15) 11 2
Mg1 O1 Mg1 90.29(10) 3 2
Ti1 O1 Mg1 90.29(10) 3 2
Ti1 O1 Mg1 0.00(15) 2 2
C6A O2 C6B 57.2(15) . .
C6A O2 Ti1 127.4(13) . 12
C6B O2 Ti1 120.5(11) . 12
C6A O2 Mg1 127.4(13) . 12
C6B O2 Mg1 120.5(11) . 12
Ti1 O2 Mg1 0.0(3) 12 12
C6A O2 Mg1 113.6(14) . .
C6B O2 Mg1 131.0(10) . .
Ti1 O2 Mg1 102.8(3) 12 .
Mg1 O2 Mg1 102.8(3) 12 .
C4B O3 C4C 43.8(17) . .
C4B O3 C4A 69(2) . .
C4C O3 C4A 47.4(16) . .
C4B O3 Mg1 131.0(16) . .
C4C O3 Mg1 106.6(13) . .
C4A O3 Mg1 124.5(14) . .
C4B O3 Ti1 113.4(18) . 3
C4C O3 Ti1 150.4(12) . 3
C4A O3 Ti1 113.2(15) . 3
Mg1 O3 Ti1 103.0(3) . 3
C4B O3 Mg1 113.4(18) . 3
C4C O3 Mg1 150.4(12) . 3
C4A O3 Mg1 113.2(15) . 3
Mg1 O3 Mg1 103.0(3) . 3
Ti1 O3 Mg1 0.0(3) 3 3
C2 O4 Mg1 154.9(13) . .
O4 C2 C1 147(2) . .
O4 C2 C3A 97.7(19) . .
C1 C2 C3A 107(2) . .
O4 C2 C3B 90.0(18) . .
C1 C2 C3B 104.3(18) . .
C3A C2 C3B 103.9(19) . .
C4C C3A C2 120(3) . .
C6B C3B C2 123(2) 11 .
C4C C4A C5 61(2) . .
C4C C4A O3 60(2) . .
C5 C4A O3 102(3) . .
C4C C4B O3 67(3) . .
C4C C4B C5 66(3) . .
O3 C4B C5 112(3) . .
C4C C5 C4A 52.1(18) . .
C4C C5 C4B 46.8(18) . .
C4A C5 C4B 77(2) . .
C6B C6A O2 56.0(17) . .
C6B C6A C7 47.2(16) . .
O2 C6A C7 100(2) . .
C7 C6B C6A 70(2) . .
C7 C6B O2 132(2) . .
C6A C6B O2 66.8(19) . .
C7 C6B C3B 92(2) . 12
C6A C6B C3B 99(2) . 12
O2 C6B C3B 115(2) . 12
C6B C7 C6A 62.7(17) . .
C5 C4C C4B 67(3) . .
C5 C4C C4A 67(2) . .
C4B C4C C4A 97(3) . .
C5 C4C O3 114(2) . .
C4B C4C O3 69(3) . .
C4A C4C O3 73(2) . .
C5 C4C C3A 107(3) . .
C4B C4C C3A 133(4) . .
C4A C4C C3A 125(3) . .
O3 C4C C3A 139(3) . .

loop_
_geom_bond_atom_site_label_1
_geom_bond_atom_site_label_2
_geom_bond_distance
_geom_bond_site_symmetry_2
Mg1 O4 1.885(8) .
Mg1 O3 1.996(7) .
Mg1 O2 2.012(7) 11
Mg1 O2 2.037(7) .
Mg1 O3 2.067(8) 2
Mg1 O1 2.243(3) .
Mg1 Mg1 3.180(5) 2
Mg1 Ti1 3.180(5) 2
Mg1 Mg1 3.180(5) 3
Mg1 Ti1 3.180(5) 3
Mg1 Mg1 3.164(5) 12
Mg1 Ti1 3.164(5) 12
O1 Ti1 2.243(3) 10
O1 Mg1 2.243(3) 10
O1 Ti1 2.243(3) 12
O1 Mg1 2.243(3) 12
O1 Mg1 2.243(3) 11
O1 Ti1 2.243(3) 11
O1 Mg1 2.243(3) 3
O1 Ti1 2.243(3) 3
O1 Ti1 2.243(3) 2
O1 Mg1 2.243(3) 2
O2 C6A 1.60(4) .
O2 C6B 1.44(3) .
O2 Ti1 2.012(7) 12
O2 Mg1 2.012(7) 12
O3 C4B 1.51(4) .
O3 C4C 1.49(3) .
O3 C4A 1.64(4) .
O3 Ti1 2.067(8) 3
O3 Mg1 2.067(8) 3
O4 C2 1.083(16) .
C1 C2 1.44(2) .
C2 C3A 1.76(4) .
C2 C3B 1.97(4) .
C3A C4C 1.43(5) .
C3B C6B 1.74(4) 11
C4A C4C 1.27(4) .
C4A C5 1.48(4) .
C4B C4C 1.12(4) .
C4B C5 1.41(5) .
C5 C4C 1.40(3) .
C6A C6B 1.46(4) .
C6A C7 1.55(4) .
C6B C7 1.21(3) .
C6B C3B 1.74(4) 12
